data_1551910
loop_
_publ_author_name
'Lauren N. McHugh'
'Matthew J. McPherson'
'Laura J. McCormick'
'Samuel A. Morris'
'Paul S. Wheatley'
'Simon J. Teat'
'David McKay'
'Daniel M. Dawson'
'Charlotte E. F. Sansome'
'Sharon E. Ashbrook'
'Corinne A. Stone'
'Martin W. Smith'
'Russell E. Morris'

_publ_section_title
;
 Hydrolytic stability in hemilabile metal-organic frameworks
;
_journal_name_full 'Nature Chemistry'
_journal_page_first 1096
_journal_page_last 1102
_journal_paper_doi 10.1038/s41557-018-0104-x
_journal_volume 10
_journal_year 2018
_chemical_formula_sum 'C10 H8 Cu O5'
_chemical_formula_weight 271.70
_space_group_crystal_system trigonal
_space_group_IT_number 157
_space_group_name_Hall 'P 3 -2'
_space_group_name_H-M_alt 'P 3 1 m'
_atom_sites_solution_hydrogens geom
_atom_sites_solution_primary 'dual space'
_atom_sites_solution_secondary difmap
_cell_angle_alpha 90
_cell_angle_beta 90
_cell_angle_gamma 120
_cell_formula_units_Z 18
_cell_length_a 33.028(3)
_cell_length_b 33.028(3)
_cell_length_c 5.2047(6)
_cell_measurement_reflns_used 9920
_cell_measurement_temperature 300(2)
_cell_measurement_theta_max 24.07
_cell_measurement_theta_min 2.80
_cell_volume 4916.9(8)
_computing_cell_refinement 'SAINT V8.34A Bruker-AXS, Madison WI'
_computing_data_collection 'Bruker APEX2 Bruker-AXS, Madison WI'
_computing_data_reduction 'SAINT V8.34A Bruker-AXS, Madison WI'
_computing_structure_refinement 'SHELXL-2016/4 (Sheldrick, 2016)'
_computing_structure_solution 'SHELXT 2014/4 (Sheldrick, 2014)'
_diffrn_ambient_temperature 300(2)
_diffrn_detector_area_resol_mean 10.42
_diffrn_measured_fraction_theta_full 0.998
_diffrn_measured_fraction_theta_max 0.998
_diffrn_measurement_device_type 'Bruker D8 with PHOTON 100 detector'
_diffrn_measurement_method '\f and \w shutterless scans'
_diffrn_radiation_type synchrotron
_diffrn_radiation_wavelength 0.7749
_diffrn_reflns_av_R_equivalents 0.0955
_diffrn_reflns_av_unetI/netI 0.0637
_diffrn_reflns_Laue_measured_fraction_full 0.998
_diffrn_reflns_Laue_measured_fraction_max 0.998
_diffrn_reflns_limit_h_max 34
_diffrn_reflns_limit_h_min -34
_diffrn_reflns_limit_k_max 34
_diffrn_reflns_limit_k_min -34
_diffrn_reflns_limit_l_max 5
_diffrn_reflns_limit_l_min -5
_diffrn_reflns_number 26548
_diffrn_reflns_point_group_measured_fraction_full 0.999
_diffrn_reflns_point_group_measured_fraction_max 0.999
_diffrn_reflns_theta_full 24.079
_diffrn_reflns_theta_max 24.079
_diffrn_reflns_theta_min 2.329
_diffrn_source
;
Advanced Light Source, station 11.3.1
;
_exptl_absorpt_coefficient_mu 2.529
_exptl_absorpt_correction_T_max 0.951
_exptl_absorpt_correction_T_min 0.579
_exptl_absorpt_correction_type multi-scan
_exptl_absorpt_process_details 'SADABS-2014/5 - Bruker AXS, Madison WI'
_exptl_crystal_colour blue
_exptl_crystal_density_diffrn 1.652
_exptl_crystal_description plate
_exptl_crystal_F_000 2466
_exptl_crystal_size_max 0.070
_exptl_crystal_size_mid 0.030
_exptl_crystal_size_min 0.020
_refine_diff_density_max 2.880
_refine_diff_density_min -4.101
_refine_diff_density_rms 0.322
_refine_ls_abs_structure_details
;
 Refined as an inversion twin.
;
_refine_ls_abs_structure_Flack 0.55(12)
_refine_ls_extinction_coef .
_refine_ls_extinction_method none
_refine_ls_goodness_of_fit_ref 1.104
_refine_ls_hydrogen_treatment constr
_refine_ls_matrix_type full
_refine_ls_number_parameters 222
_refine_ls_number_reflns 4168
_refine_ls_number_restraints 76
_refine_ls_restrained_S_all 1.106
_refine_ls_R_factor_all 0.1685
_refine_ls_R_factor_gt 0.1515
_refine_ls_shift/su_max 0.000
_refine_ls_shift/su_mean 0.000
_refine_ls_structure_factor_coef Fsqd
_refine_ls_weighting_details 'w=1/[\s^2^(Fo^2^)+(0.0001P)^2^+507.3451P] where P=(Fo^2^+2Fc^2^)/3'
_refine_ls_weighting_scheme calc
_refine_ls_wR_factor_gt 0.3291
_refine_ls_wR_factor_ref 0.3410
_reflns_Friedel_coverage 0.987
_reflns_Friedel_fraction_full 0.999
_reflns_Friedel_fraction_max 0.999
_reflns_number_gt 3680
_reflns_number_total 4168
_reflns_threshold_expression 'I > 2\s(I)'
_cod_data_source_file 41557_2018_104_MOESM3_ESM.cif
_cod_data_source_block CuEtOipRTvac
_cod_original_cell_volume 4917.0(10)
_cod_database_code 1551910
_shelx_space_group_comment
;
The symmetry employed for this shelxl refinement is uniquely defined
by the following loop, which should always be used as a source of
symmetry information in preference to the above space-group names.
They are only intended as comments.
;
_shelx_estimated_absorpt_t_min 0.843
_shelx_estimated_absorpt_t_max 0.951

loop_
_space_group_symop_operation_xyz
'x, y, z'
'-y, x-y, z'
'-x+y, -x, z'
'y, x, z'
'x-y, -y, z'
'-x, -x+y, z'

loop_
_atom_site_label
_atom_site_type_symbol
_atom_site_fract_x
_atom_site_fract_y
_atom_site_fract_z
_atom_site_U_iso_or_equiv
_atom_site_adp_type
_atom_site_occupancy
_atom_site_site_symmetry_order
_atom_site_calc_flag
_atom_site_refinement_flags_posn
_atom_site_refinement_flags_adp
_atom_site_refinement_flags_occupancy
_atom_site_disorder_assembly
_atom_site_disorder_group
C1 C 0.7352(10) 0.8226(11) 0.385(6) 0.002(7) Uiso 1 1 d D . . . .
C2 C 0.7767(10) 0.8177(10) 0.452(6) 0.002(7) Uiso 1 1 d D . . . .
C3 C 0.7814(15) 0.7814(15) 0.353(10) 0.015(13) Uiso 1 2 d DS . P . .
H3 H 0.761387 0.761388 0.227071 0.018 Uiso 1 2 calc R U P . .
C4 C 0.8044(12) 0.8438(13) 0.659(6) 0.019(9) Uiso 1 1 d D . . . .
H4 H 0.797703 0.865592 0.730387 0.022 Uiso 1 1 calc R U . . .
C5 C 0.841(2) 0.841(2) 0.768(13) 0.045(19) Uiso 1 2 d DS . P A .
C6 C 0.873(3) 0.9124(17) 0.962(17) 0.02(2) Uiso 0.5 1 d D . P A -1
H6A H 0.873921 0.918856 1.144229 0.029 Uiso 0.5 1 calc R U P A -1
H6B H 0.846683 0.913166 0.888204 0.029 Uiso 0.5 1 calc R U P A -1
C7 C 0.918(5) 0.951(5) 0.84(4) 0.15(8) Uiso 0.5 1 d D . P A -1
H7A H 0.920169 0.980798 0.867322 0.218 Uiso 0.5 1 calc R U P A -1
H7B H 0.944678 0.951223 0.913348 0.218 Uiso 0.5 1 calc R U P A -1
H7C H 0.917405 0.945525 0.656990 0.218 Uiso 0.5 1 calc R U P A -1
C8 C 0.7155(13) 0.9136(12) 0.105(8) 0.018(9) Uiso 1 1 d D U . . .
C9 C 0.7522(10) 0.9593(9) -0.007(5) 0.001(7) Uiso 1 1 d D U . . .
C10 C 0.7581(14) 1.000000 0.096(9) 0.006(10) Uiso 1 2 d DS U P . .
H10 H 0.739327 1.000000 0.229154 0.007 Uiso 1 2 calc R U P . .
C11 C 0.7786(11) 0.9600(12) -0.215(6) 0.019(9) Uiso 1 1 d D U . . .
H11 H 0.771067 0.931621 -0.291436 0.022 Uiso 1 1 calc R U . . .
C12 C 0.8152(18) 1.000000 -0.315(11) 0.027(15) Uiso 1 2 d DS . P B .
C13 C 0.840(2) 0.9573(17) -0.569(13) 0.007(16) Uiso 0.5 1 d D . P B -1
H13A H 0.808658 0.934566 -0.621691 0.009 Uiso 0.5 1 calc R U P B -1
H13B H 0.848439 0.944539 -0.423054 0.009 Uiso 0.5 1 calc R U P B -1
C14 C 0.874(6) 0.967(7) -0.79(3) 0.14(8) Uiso 0.5 1 d D . P B -1
H14A H 0.873088 0.937990 -0.839683 0.203 Uiso 0.5 1 calc R U P B -1
H14B H 0.865871 0.978949 -0.935415 0.203 Uiso 0.5 1 calc R U P B -1
H14C H 0.905545 0.988896 -0.737310 0.203 Uiso 0.5 1 calc R U P B -1
C15 C 0.6173(11) 0.7580(11) 0.578(6) 0.003(8) Uiso 1 1 d D . . . .
C16 C 0.5711(16) 0.6741(13) 0.572(9) 0.072(19) Uiso 1 1 d D . . . .
H16 H 0.588027 0.673260 0.431191 0.087 Uiso 1 1 calc R U . . .
C17 C 0.5348(16) 0.6351(15) 0.689(7) 0.065(18) Uiso 1 1 d D . . . .
C18 C 0.5091(17) 0.6348(16) 0.899(8) 0.067(18) Uiso 1 1 d D . . . .
H18 H 0.485861 0.606851 0.968889 0.081 Uiso 1 1 calc R U . . .
C19 C 0.5190(17) 0.6774(14) 1.002(10) 0.055(16) Uiso 1 1 d D . . . .
C20 C 0.5544(14) 0.7182(14) 0.901(7) 0.036(12) Uiso 1 1 d D . . . .
H20 H 0.561932 0.747150 0.969495 0.043 Uiso 1 1 calc R U . . .
C21 C 0.5784(14) 0.7146(13) 0.694(7) 0.049(14) Uiso 1 1 d D . . . .
C22 C 0.472(2) 1.0585(18) 0.679(13) 0.061(9) Uiso 1 1 d D U . . .
C23 C 0.496(2) 0.7200(17) 1.292(10) 0.052(15) Uiso 1 1 d D . . . .
H23A H 0.490685 0.736851 1.155402 0.063 Uiso 1 1 calc R U . . .
H23B H 0.526742 0.740153 1.363383 0.063 Uiso 1 1 calc R U . . .
C24 C 0.459(2) 0.707(3) 1.502(12) 0.07(2) Uiso 1 1 d D . . . .
H24A H 0.460269 0.734281 1.570084 0.108 Uiso 1 1 calc R U . . .
H24B H 0.428214 0.686774 1.429422 0.108 Uiso 1 1 calc R U . . .
H24C H 0.464165 0.690066 1.636797 0.108 Uiso 1 1 calc R U . . .
C25 C 0.5184(9) 0.9461(12) 0.382(6) 0.050(6) Uiso 1 1 d D U . . .
C26 C 0.5516(19) 0.8932(17) 0.312(11) 0.076(15) Uiso 1 1 d D U . . .
H26 H 0.565858 0.906344 0.468151 0.091 Uiso 1 1 calc R U . . .
C27 C 0.5607(15) 0.8586(16) 0.221(8) 0.058(15) Uiso 1 1 d D U . . .
C28 C 0.5320(15) 0.8367(16) 0.009(7) 0.08(2) Uiso 1 1 d D . . . .
H28 H 0.534990 0.812704 -0.064703 0.101 Uiso 1 1 calc R U . . .
C29 C 0.4998(18) 0.8461(17) -0.105(10) 0.072(14) Uiso 1 1 d D U . . .
C30 C 0.4999(19) 0.8848(17) -0.002(8) 0.072(11) Uiso 1 1 d D U . . .
H30 H 0.480838 0.894062 -0.084106 0.086 Uiso 1 1 calc R U . . .
C31 C 0.5249(17) 0.9116(16) 0.210(8) 0.058(7) Uiso 1 1 d D U . . .
C32 C 0.6007(17) 0.8512(18) 0.297(7) 0.049(15) Uiso 1 1 d D . . . .
C33 C 0.432(2) 0.820(3) -0.358(14) 0.10(2) Uiso 1 1 d D U . . .
H33A H 0.439659 0.852214 -0.379243 0.121 Uiso 1 1 calc R U . . .
H33B H 0.410086 0.805890 -0.218726 0.121 Uiso 1 1 calc R U . . .
C34 C 0.413(3) 0.792(3) -0.609(14) 0.09(2) Uiso 1 1 d D U . . .
H34A H 0.384999 0.791822 -0.657673 0.134 Uiso 1 1 calc R U . . .
H34B H 0.436067 0.806635 -0.743271 0.134 Uiso 1 1 calc R U . . .
H34C H 0.406737 0.760692 -0.584071 0.134 Uiso 1 1 calc R U . . .
O1 O 0.7146(11) 0.8070(11) 0.155(6) 0.030(8) Uiso 1 1 d . . . . .
O2 O 0.7276(9) 0.8493(9) 0.507(5) 0.015(6) Uiso 1 1 d . . . . .
O3 O 0.8665(13) 0.8665(13) 0.931(9) 0.034(11) Uiso 1 2 d DS . P . .
O4 O 0.6974(8) 0.8774(8) -0.036(5) 0.004(5) Uiso 1 1 d . . . . .
O5 O 0.7072(10) 0.9146(10) 0.335(6) 0.020(7) Uiso 1 1 d . . . . .
O6 O 0.8421(12) 1.000000 -0.497(8) 0.023(10) Uiso 1 2 d DS . P . .
O7 O 0.6232(9) 0.7591(10) 0.351(6) 0.020(6) Uiso 1 1 d . . . . .
O8 O 0.6361(10) 0.7965(10) 0.725(6) 0.022(7) Uiso 1 1 d . . . . .
O9 O 0.4645(15) 1.0494(15) 0.434(8) 0.057(9) Uiso 1 1 d . U . . .
O10 O 0.4966(16) 1.0505(15) 0.778(9) 0.067(9) Uiso 1 1 d . U . . .
O11 O 0.4933(16) 0.6784(15) 1.191(8) 0.067(12) Uiso 1 1 d D . . . .
O12 O 0.5017(12) 0.9591(12) 0.205(7) 0.049(5) Uiso 1 1 d D U . . .
O13 O 0.5278(11) 0.9542(12) 0.612(6) 0.035(5) Uiso 1 1 d D U . . .
O14 O 0.6079(10) 0.8263(10) 0.147(6) 0.022(7) Uiso 1 1 d D . . . .
O15 O 0.6196(9) 0.8668(10) 0.509(5) 0.020(6) Uiso 1 1 d D . . . .
O16 O 0.4738(18) 0.817(2) -0.312(10) 0.096(16) Uiso 1 1 d D U . . .
CU1 Cu 0.6581(2) 0.8128(2) 0.126(2) 0.0389(19) Uani 1 1 d . . . . .
CU2 Cu 0.67547(19) 0.85935(19) 0.554(2) 0.0258(15) Uani 1 1 d . . . . .
CU3 Cu 0.5133(2) 1.000000 0.706(2) 0.0133(16) Uiso 1 2 d S U P . .
CU4 Cu 0.4750(2) 1.000000 0.277(2) 0.0182(17) Uiso 1 2 d S U P . .

loop_
_atom_site_aniso_label
_atom_site_aniso_U_11
_atom_site_aniso_U_22
_atom_site_aniso_U_33
_atom_site_aniso_U_23
_atom_site_aniso_U_13
_atom_site_aniso_U_12
CU1 0.017(3) 0.016(3) 0.084(5) -0.017(3) -0.002(3) 0.008(3)
CU2 0.022(3) 0.016(3) 0.040(3) -0.011(2) -0.003(3) 0.010(2)

loop_
_atom_type_symbol
_atom_type_description
_atom_type_scat_dispersion_real
_atom_type_scat_dispersion_imag
_atom_type_scat_source
C C 0.0040 0.0020 'Calculated using XDISP in WinGX (Farrugia, 1999)'
H H 0.0000 0.0000 'Calculated using XDISP in WinGX (Farrugia, 1999)'
O O 0.0132 0.0074 'Calculated using XDISP in WinGX (Farrugia, 1999)'
Cu Cu 0.2913 1.4803 'Calculated using XDISP in WinGX (Farrugia, 1999)'

loop_
_geom_angle_atom_site_label_1
_geom_angle_atom_site_label_2
_geom_angle_atom_site_label_3
_geom_angle
_geom_angle_site_symmetry_1
_geom_angle_site_symmetry_3
O2 C1 O1 120(3) . .
O2 C1 C2 119(3) . .
O1 C1 C2 119(3) . .
C3 C2 C4 120(3) . .
C3 C2 C1 121(2) . .
C4 C2 C1 118(3) . .
C2 C3 C2 116(4) 4 .
C2 C3 H3 122.0 4 .
C2 C3 H3 122.0 . .
C5 C4 C2 127(4) . .
C5 C4 H4 116.7 . .
C2 C4 H4 116.7 . .
O3 C5 C4 125(3) . 4
O3 C5 C4 125(3) . .
C4 C5 C4 110(5) 4 .
O3 C6 C7 114(9) . .
O3 C6 H6A 108.7 . .
C7 C6 H6A 108.7 . .
O3 C6 H6B 108.7 . .
C7 C6 H6B 108.7 . .
H6A C6 H6B 107.6 . .
C6 C7 H7A 109.5 . .
C6 C7 H7B 109.5 . .
H7A C7 H7B 109.5 . .
C6 C7 H7C 109.5 . .
H7A C7 H7C 109.5 . .
H7B C7 H7C 109.5 . .
O5 C8 O4 126(3) . .
O5 C8 C9 115(3) . .
O4 C8 C9 119(3) . .
C10 C9 C11 121(3) . .
C10 C9 C8 119(3) . .
C11 C9 C8 121(3) . .
C9 C10 C9 117(4) 5_675 .
C9 C10 H10 121.7 5_675 .
C9 C10 H10 121.7 . .
C12 C11 C9 124(4) . .
C12 C11 H11 118.1 . .
C9 C11 H11 118.1 . .
O6 C12 C11 123(3) . 5_675
O6 C12 C11 123(2) . .
C11 C12 C11 113(5) 5_675 .
O6 C13 C14 109(9) . .
O6 C13 H13A 109.8 . .
C14 C13 H13A 109.8 . .
O6 C13 H13B 109.8 . .
C14 C13 H13B 109.8 . .
H13A C13 H13B 108.2 . .
C13 C14 H14A 109.5 . .
C13 C14 H14B 109.5 . .
H14A C14 H14B 109.5 . .
C13 C14 H14C 109.5 . .
H14A C14 H14C 109.5 . .
H14B C14 H14C 109.5 . .
O7 C15 O8 123(3) . .
O7 C15 C21 119(3) . .
O8 C15 C21 117(3) . .
C21 C16 C17 110(5) . .
C21 C16 H16 124.9 . .
C17 C16 H16 124.9 . .
C18 C17 C16 127(4) . .
C18 C17 C22 105(4) . 6_655
C16 C17 C22 125(4) . 6_655
C17 C18 C19 118(4) . .
C17 C18 H18 121.1 . .
C19 C18 H18 121.1 . .
O11 C19 C20 120(4) . .
O11 C19 C18 119(4) . .
C20 C19 C18 120(5) . .
C19 C20 C21 117(4) . .
C19 C20 H20 121.3 . .
C21 C20 H20 121.3 . .
C20 C21 C16 128(4) . .
C20 C21 C15 119(3) . .
C16 C21 C15 113(3) . .
O10 C22 O9 119(5) . .
O10 C22 C17 132(6) . 6_665
O9 C22 C17 98(4) . 6_665
O11 C23 C24 109(5) . .
O11 C23 H23A 109.9 . .
C24 C23 H23A 109.9 . .
O11 C23 H23B 109.9 . .
C24 C23 H23B 109.9 . .
H23A C23 H23B 108.3 . .
C23 C24 H24A 109.5 . .
C23 C24 H24B 109.5 . .
H24A C24 H24B 109.5 . .
C23 C24 H24C 109.5 . .
H24A C24 H24C 109.5 . .
H24B C24 H24C 109.5 . .
O13 C25 O12 138(4) . .
O13 C25 C31 128(4) . .
O12 C25 C31 94(3) . .
O13 C25 CU3 45(2) . .
O12 C25 CU3 93(3) . .
C31 C25 CU3 173(3) . .
C31 C26 C27 131(5) . .
C31 C26 H26 114.3 . .
C27 C26 H26 114.3 . .
C28 C27 C26 109(4) . .
C28 C27 C32 123(4) . .
C26 C27 C32 127(4) . .
C29 C28 C27 129(5) . .
C29 C28 H28 115.7 . .
C27 C28 H28 115.7 . .
C28 C29 C30 113(6) . .
C28 C29 O16 117(5) . .
C30 C29 O16 129(5) . .
C29 C30 C31 128(5) . .
C29 C30 H30 115.9 . .
C31 C30 H30 115.9 . .
C30 C31 C26 109(4) . .
C30 C31 C25 132(4) . .
C26 C31 C25 117(4) . .
O14 C32 O15 128(4) . .
O14 C32 C27 114(3) . .
O15 C32 C27 118(3) . .
O16 C33 C34 103(6) . .
O16 C33 H33A 111.2 . .
C34 C33 H33A 111.2 . .
O16 C33 H33B 111.2 . .
C34 C33 H33B 111.2 . .
H33A C33 H33B 109.1 . .
C33 C34 H34A 109.5 . .
C33 C34 H34B 109.5 . .
H34A C34 H34B 109.5 . .
C33 C34 H34C 109.5 . .
H34A C34 H34C 109.5 . .
H34B C34 H34C 109.5 . .
C1 O1 CU1 111(2) . .
C1 O2 CU2 136(2) . .
C5 O3 C6 121(4) . .
C8 O4 CU1 120(2) . .
C8 O4 CU2 138(2) . 1_554
CU1 O4 CU2 99.4(10) . 1_554
C8 O5 CU2 124(2) . .
C12 O6 C13 120(3) . .
C15 O7 CU1 129(2) . .
C15 O8 CU2 119(2) . .
C15 O8 CU1 136(2) . 1_556
CU2 O8 CU1 101.7(12) . 1_556
C22 O9 CU4 120(3) . .
C22 O10 CU3 130(4) . .
C19 O11 C23 125(4) . .
C25 O12 CU4 121(3) . .
C25 O13 CU3 107(3) . .
C32 O14 CU1 131(3) . .
C32 O15 CU2 111(2) . .
C29 O16 C33 111(5) . .
O14 CU1 O7 89.5(12) . .
O14 CU1 O1 169.9(13) . .
O7 CU1 O1 91.3(12) . .
O14 CU1 O4 87.3(11) . .
O7 CU1 O4 167.4(11) . .
O1 CU1 O4 89.8(11) . .
O14 CU1 O8 83.7(11) . 1_554
O7 CU1 O8 112.0(11) . 1_554
O1 CU1 O8 105.3(12) . 1_554
O4 CU1 O8 79.8(9) . 1_554
O14 CU1 CU2 77.1(8) . .
O7 CU1 CU2 83.1(8) . .
O1 CU1 CU2 93.0(9) . .
O4 CU1 CU2 84.2(7) . .
O8 CU1 CU2 155.5(8) 1_554 .
O2 CU2 O5 88.8(12) . .
O2 CU2 O15 165.7(11) . .
O5 CU2 O15 85.1(12) . .
O2 CU2 O8 92.8(11) . .
O5 CU2 O8 170.0(12) . .
O15 CU2 O8 91.1(12) . .
O2 CU2 O4 88.2(10) . 1_556
O5 CU2 O4 110.8(10) . 1_556
O15 CU2 O4 106.0(10) . 1_556
O8 CU2 O4 79.1(9) . 1_556
O2 CU2 CU1 75.0(8) . .
O5 CU2 CU1 84.8(9) . .
O15 CU2 CU1 91.6(8) . .
O8 CU2 CU1 86.0(9) . .
O4 CU2 CU1 157.0(6) 1_556 .
O2 CU2 O12 151.2(8) . 5_676
O5 CU2 O12 79.8(9) . 5_676
O15 CU2 O12 39.5(8) . 5_676
O8 CU2 O12 103.0(9) . 5_676
O4 CU2 O12 71.7(6) 1_556 5_676
CU1 CU2 O12 129.4(3) . 5_676
O13 CU3 O13 89(2) . 5_675
O13 CU3 O10 90.0(16) . 5_675
O13 CU3 O10 175.4(16) 5_675 5_675
O13 CU3 O10 175.4(16) . .
O13 CU3 O10 90.0(16) 5_675 .
O10 CU3 O10 90(2) 5_675 .
O13 CU3 C25 88.7(14) . 5_675
O13 CU3 C25 28.0(9) 5_675 5_675
O10 CU3 C25 147.5(15) 5_675 5_675
O10 CU3 C25 88.5(13) . 5_675
O13 CU3 C25 28.0(9) . .
O13 CU3 C25 88.7(13) 5_675 .
O10 CU3 C25 88.5(13) 5_675 .
O10 CU3 C25 147.5(15) . .
C25 CU3 C25 75.5(12) 5_675 .
O13 CU3 CU4 95.7(10) . .
O13 CU3 CU4 95.7(10) 5_675 .
O10 CU3 CU4 79.9(13) 5_675 .
O10 CU3 CU4 79.9(13) . .
C25 CU3 CU4 67.9(8) 5_675 .
C25 CU3 CU4 68.0(8) . .
O13 CU3 O12 83.2(12) . 1_556
O13 CU3 O12 117.1(12) 5_675 1_556
O10 CU3 O12 67.3(15) 5_675 1_556
O10 CU3 O12 101.2(15) . 1_556
C25 CU3 O12 144.5(13) 5_675 1_556
C25 CU3 O12 108.3(11) . 1_556
CU4 CU3 O12 147.1(8) . 1_556
O12 CU4 O12 72(2) . 5_675
O12 CU4 O9 96.7(16) . 5_675
O12 CU4 O9 161.4(16) 5_675 5_675
O12 CU4 O9 161.4(16) . .
O12 CU4 O9 96.7(16) 5_675 .
O9 CU4 O9 90(2) 5_675 .
O12 CU4 CU3 77.0(10) . .
O12 CU4 CU3 77.0(10) 5_675 .
O9 CU4 CU3 86.0(12) 5_675 .
O9 CU4 CU3 86.0(12) . .
O12 CU4 O10 65.3(13) . 5_674
O12 CU4 O10 98.9(14) 5_675 5_674
O9 CU4 O10 89.5(15) 5_675 5_674
O9 CU4 O10 132.5(15) . 5_674
CU3 CU4 O10 141.2(9) . 5_674
O12 CU4 O10 98.9(14) . 1_554
O12 CU4 O10 65.3(13) 5_675 1_554
O9 CU4 O10 132.5(15) 5_675 1_554
O9 CU4 O10 89.5(15) . 1_554
CU3 CU4 O10 141.2(9) . 1_554
O10 CU4 O10 58.1(17) 5_674 1_554

loop_
_geom_bond_atom_site_label_1
_geom_bond_atom_site_label_2
_geom_bond_distance
_geom_bond_site_symmetry_2
C1 O2 1.21(4) .
C1 O1 1.35(4) .
C1 C2 1.50(3) .
C2 C3 1.38(3) .
C2 C4 1.40(3) .
C3 C2 1.38(3) 4
C3 H3 0.9300 .
C4 C5 1.37(3) .
C4 H4 0.9300 .
C5 O3 1.21(7) .
C5 C4 1.37(3) 4
C6 O3 1.43(4) .
C6 C7 1.53(6) .
C6 H6A 0.9700 .
C6 H6B 0.9700 .
C7 H7A 0.9600 .
C7 H7B 0.9600 .
C7 H7C 0.9600 .
C8 O5 1.23(5) .
C8 O4 1.27(5) .
C8 C9 1.50(3) .
C9 C10 1.37(2) .
C9 C11 1.38(3) .
C10 C9 1.37(3) 5_675
C10 H10 0.9300 .
C11 C12 1.37(3) .
C11 H11 0.9300 .
C12 O6 1.30(6) .
C12 C11 1.37(3) 5_675
C13 O6 1.43(4) .
C13 C14 1.54(5) .
C13 H13A 0.9700 .
C13 H13B 0.9700 .
C14 H14A 0.9600 .
C14 H14B 0.9600 .
C14 H14C 0.9600 .
C15 O7 1.20(4) .
C15 O8 1.34(5) .
C15 C21 1.49(3) .
C16 C21 1.39(2) .
C16 C17 1.39(2) .
C16 H16 0.9300 .
C17 C18 1.38(2) .
C17 C22 1.51(4) 6_655
C18 C19 1.38(3) .
C18 H18 0.9300 .
C19 O11 1.31(6) .
C19 C20 1.37(3) .
C20 C21 1.38(2) .
C20 H20 0.9300 .
C22 O10 1.10(6) .
C22 O9 1.30(7) .
C22 C17 1.51(4) 6_665
C23 O11 1.43(4) .
C23 C24 1.54(5) .
C23 H23A 0.9700 .
C23 H23B 0.9700 .
C24 H24A 0.9600 .
C24 H24B 0.9600 .
C24 H24C 0.9600 .
C25 O13 1.23(3) .
C25 O12 1.25(3) .
C25 C31 1.55(3) .
C25 CU3 2.52(4) .
C26 C31 1.40(2) .
C26 C27 1.40(2) .
C26 H26 0.9300 .
C27 C28 1.39(2) .
C27 C32 1.51(3) .
C28 C29 1.38(3) .
C28 H28 0.9300 .
C29 C30 1.39(3) .
C29 O16 1.41(8) .
C30 C31 1.39(2) .
C30 H30 0.9300 .
C32 O14 1.24(3) .
C32 O15 1.24(3) .
C33 O16 1.43(4) .
C33 C34 1.54(5) .
C33 H33A 0.9700 .
C33 H33B 0.9700 .
C34 H34A 0.9600 .
C34 H34B 0.9600 .
C34 H34C 0.9600 .
O1 CU1 1.97(3) .
O2 CU2 1.93(3) .
O4 CU1 2.05(2) .
O4 CU2 2.24(2) 1_554
O5 CU2 1.95(3) .
O7 CU1 1.95(3) .
O8 CU2 2.02(3) .
O8 CU1 2.19(3) 1_556
O9 CU4 2.00(4) .
O10 CU3 2.04(5) .
O12 CU4 1.98(4) .
O13 CU3 1.87(3) .
O14 CU1 1.92(3) .
O15 CU2 1.99(3) .
CU1 O8 2.19(3) 1_554
CU1 CU2 2.600(8) .
CU2 O4 2.24(2) 1_556
CU2 O12 9.65(4) 5_676
CU3 O13 1.87(3) 5_675
CU3 O10 2.04(5) 5_675
CU3 C25 2.52(4) 5_675
CU3 CU4 2.566(10) .
CU3 O12 2.87(3) 1_556
CU4 O12 1.98(4) 5_675
CU4 O9 2.00(4) 5_675
CU4 O10 2.98(4) 5_674
CU4 O10 2.98(4) 1_554
